data_7040808
loop_
_publ_author_name
'Li, Zhuang'
'Liu, Ling'
'Sun, Hong-Mei'
'Shen, Qi'
'Zhang, Yong'

_publ_section_title
;
 Alkyl Grignard cross-coupling of aryl phosphates catalyzed by new, highly
 active ionic iron(ii) complexes containing a phosphine ligand and an
 imidazolium cation.
;
_journal_issue 44
_journal_name_full 'Dalton transactions (Cambridge, England : 2003)'
_journal_page_first 17739
_journal_page_last 17747
_journal_paper_doi 10.1039/c6dt02995g
_journal_volume 45
_journal_year 2016
_chemical_formula_moiety 'C45 H52 Cl3 Fe N2 P '
_chemical_formula_sum 'C45 H52 Cl3 Fe N2 P'
_chemical_formula_weight 814.06
_chemical_name_systematic
; 
 ? 
;
_space_group_IT_number 33
_symmetry_cell_setting orthorhombic
_symmetry_space_group_name_Hall 'P 2c -2n'
_symmetry_space_group_name_H-M 'P n a 21'
_atom_sites_solution_hydrogens geom
_atom_sites_solution_primary direct
_atom_sites_solution_secondary difmap
_audit_creation_method SHELXL-97
_audit_update_record
;
2016-09-21 deposited with the CCDC.
2016-09-27 downloaded from the CCDC.
;
_cell_angle_alpha 90.00
_cell_angle_beta 90.00
_cell_angle_gamma 90.00
_cell_formula_units_Z 4
_cell_length_a 17.2349(13)
_cell_length_b 14.0856(9)
_cell_length_c 17.5383(13)
_cell_measurement_reflns_used 9702
_cell_measurement_temperature 273(2)
_cell_measurement_theta_max 38.24
_cell_measurement_theta_min 2.63
_cell_volume 4257.7(5)
_computing_cell_refinement 'Bruker SMART'
_computing_data_collection 'Bruker SMART'
_computing_data_reduction 'Bruker SMART'
_computing_structure_refinement 'SHELXL-97 (Sheldrick, 1997)'
_computing_structure_solution 'SHELXS-97 (Sheldrick, 1990)'
_diffrn_ambient_temperature 273(2)
_diffrn_measured_fraction_theta_full 0.948
_diffrn_measured_fraction_theta_max 0.948
_diffrn_measurement_device_type 'CCD area detector'
_diffrn_radiation_monochromator graphite
_diffrn_radiation_source 'fine-focus sealed tube'
_diffrn_radiation_type MoK\a
_diffrn_radiation_wavelength 0.71073
_diffrn_reflns_av_R_equivalents 0.0319
_diffrn_reflns_av_unetI/netI 0.0402
_diffrn_reflns_limit_h_max 21
_diffrn_reflns_limit_h_min -22
_diffrn_reflns_limit_k_max 18
_diffrn_reflns_limit_k_min -18
_diffrn_reflns_limit_l_max 22
_diffrn_reflns_limit_l_min -22
_diffrn_reflns_number 29854
_diffrn_reflns_theta_full 27.50
_diffrn_reflns_theta_max 27.50
_diffrn_reflns_theta_min 2.89
_exptl_absorpt_coefficient_mu 0.573
_exptl_crystal_colour colourless
_exptl_crystal_density_diffrn 1.270
_exptl_crystal_density_method 'not measured'
_exptl_crystal_description block
_exptl_crystal_F_000 2398
_exptl_crystal_size_max 0.17
_exptl_crystal_size_mid 0.15
_exptl_crystal_size_min 0.10
_refine_diff_density_max 1.226
_refine_diff_density_min -0.506
_refine_diff_density_rms 0.122
_refine_ls_abs_structure_details 'Flack H D (1983), Acta Cryst. A39, 876-881'
_refine_ls_abs_structure_Flack 0.00
_refine_ls_extinction_coef 0.090(7)
_refine_ls_extinction_expression Fc^*^=kFc[1+0.001xFc^2^\l^3^/sin(2\q)]^-1/4^
_refine_ls_extinction_method SHELXL
_refine_ls_goodness_of_fit_ref 1.163
_refine_ls_hydrogen_treatment mixed
_refine_ls_matrix_type full
_refine_ls_number_parameters 478
_refine_ls_number_reflns 9027
_refine_ls_number_restraints 1
_refine_ls_restrained_S_all 1.163
_refine_ls_R_factor_all 0.0542
_refine_ls_R_factor_gt 0.0524
_refine_ls_shift/su_max 0.001
_refine_ls_shift/su_mean 0.000
_refine_ls_structure_factor_coef Fsqd
_refine_ls_weighting_details 'calc w=1/[\s^2^(Fo^2^)+(0.0885P)^2^+2.4344P] where P=(Fo^2^+2Fc^2^)/3'
_refine_ls_weighting_scheme calc
_refine_ls_wR_factor_gt 0.1474
_refine_ls_wR_factor_ref 0.1528
_reflns_number_gt 8855
_reflns_number_total 9027
_reflns_threshold_expression >2sigma(I)
_cod_data_source_file c6dt02995g2.cif
_cod_data_source_block 2
_cod_depositor_comments
;
The following automatic conversions were performed:

'_symmetry_cell_setting' value 'Orthorhombic' changed to
'orthorhombic' according to
/usr/data/users/saulius/crontab/automatic-downloads/rss-feeds/RSC/lib/dictionaries/cif_core.dic
dictionary named 'cif_core.dic' version 2.4.2 from 2011-04-26.

Automatic conversion script
Id: cif_fix_values 4268 2015-11-12 08:31:59Z antanas 

 Adding full bibliography for 7040808--7040813.cif.
;
_cod_original_sg_symbol_H-M Pna21
_cod_original_formula_sum 'C45 H52 Cl3 Fe N2 P '
_cod_database_code 7040808

loop_
_symmetry_equiv_pos_as_xyz
'x, y, z'
'-x, -y, z+1/2'
'x+1/2, -y+1/2, z'
'-x+1/2, y+1/2, z+1/2'

loop_
_atom_site_label
_atom_site_type_symbol
_atom_site_fract_x
_atom_site_fract_y
_atom_site_fract_z
_atom_site_U_iso_or_equiv
_atom_site_adp_type
_atom_site_occupancy
_atom_site_symmetry_multiplicity
_atom_site_calc_flag
_atom_site_refinement_flags
Fe1 Fe 0.28055(2) 0.55342(3) 0.11162(3) 0.02555(15) Uani 1 1 d .
P1 P 0.19398(4) 0.58943(5) 0.21935(4) 0.02056(18) Uani 1 1 d .
Cl1 Cl 0.39689(5) 0.52426(6) 0.17167(7) 0.0431(2) Uani 1 1 d .
Cl2 Cl 0.23426(7) 0.42005(7) 0.05507(6) 0.0505(3) Uani 1 1 d .
Cl3 Cl 0.26556(7) 0.68863(7) 0.04276(5) 0.0465(3) Uani 1 1 d .
C7 C 0.22933(16) 0.6874(2) 0.27722(19) 0.0252(6) Uani 1 1 d .
C1 C 0.17455(17) 0.4970(2) 0.28928(16) 0.0234(5) Uani 1 1 d .
C13 C 0.09855(17) 0.6259(2) 0.18664(18) 0.0272(6) Uani 1 1 d .
N2 N 0.04478(15) 0.20519(19) 0.23554(18) 0.0308(6) Uani 1 1 d .
N1 N 0.08602(17) 0.1797(2) 0.1227(2) 0.0397(7) Uani 1 1 d .
C6 C 0.23366(19) 0.4340(2) 0.3086(2) 0.0297(6) Uani 1 1 d .
H6 H 0.2809 0.4368 0.2832 0.036 Uiso 1 1 calc R
C34 C 0.00318(19) 0.2027(2) 0.3068(2) 0.0329(7) Uani 1 1 d .
C22 C 0.0943(2) 0.1434(3) 0.0457(3) 0.0434(9) Uani 1 1 d .
C12 C 0.2743(2) 0.7565(3) 0.2415(2) 0.0415(9) Uani 1 1 d .
H12 H 0.2853 0.7515 0.1898 0.050 Uiso 1 1 calc R
C11 C 0.3028(3) 0.8332(3) 0.2834(3) 0.0526(11) Uani 1 1 d .
H11 H 0.3329 0.8790 0.2593 0.063 Uiso 1 1 calc R
C2 C 0.10344(18) 0.4910(2) 0.32845(19) 0.0306(6) Uani 1 1 d .
H2 H 0.0635 0.5329 0.3167 0.037 Uiso 1 1 calc R
C4 C 0.1522(2) 0.3618(3) 0.4044(2) 0.0389(8) Uani 1 1 d .
H4 H 0.1452 0.3176 0.4432 0.047 Uiso 1 1 calc R
C8 C 0.2155(2) 0.6950(3) 0.3547(2) 0.0391(8) Uani 1 1 d .
H8 H 0.1873 0.6483 0.3799 0.047 Uiso 1 1 calc R
C19 C 0.03428(18) 0.1525(2) 0.1741(3) 0.0371(8) Uani 1 1 d .
H19 H -0.0027 0.1050 0.1680 0.045 Uiso 1 1 calc R
C18 C 0.0619(2) 0.5675(3) 0.1329(2) 0.0394(8) Uani 1 1 d .
H18 H 0.0864 0.5125 0.1160 0.047 Uiso 1 1 calc R
C14 C 0.0626(2) 0.7094(3) 0.2089(2) 0.0382(8) Uani 1 1 d .
H14 H 0.0867 0.7490 0.2442 0.046 Uiso 1 1 calc R
C21 C 0.1042(2) 0.2693(2) 0.2221(2) 0.0386(8) Uani 1 1 d .
H21 H 0.1224 0.3151 0.2558 0.046 Uiso 1 1 calc R
C3 C 0.0926(2) 0.4231(3) 0.3843(2) 0.0372(7) Uani 1 1 d .
H3 H 0.0448 0.4185 0.4087 0.045 Uiso 1 1 calc R
C20 C 0.1302(2) 0.2530(3) 0.1523(2) 0.0395(8) Uani 1 1 d .
H20 H 0.1704 0.2847 0.1279 0.047 Uiso 1 1 calc R
C17 C -0.0109(2) 0.5914(4) 0.1047(3) 0.0524(10) Uani 1 1 d .
H17 H -0.0366 0.5507 0.0715 0.063 Uiso 1 1 calc R
C10 C 0.2868(2) 0.8419(3) 0.3598(3) 0.0420(9) Uani 1 1 d .
H10 H 0.3047 0.8939 0.3873 0.050 Uiso 1 1 calc R
C27 C 0.1420(2) 0.0656(3) 0.0334(3) 0.0433(9) Uani 1 1 d .
C26 C 0.1499(3) 0.0353(3) -0.0422(3) 0.0525(11) Uani 1 1 d .
H26 H 0.1807 -0.0173 -0.0527 0.063 Uiso 1 1 calc R
C35 C -0.0570(2) 0.2667(3) 0.3169(3) 0.0425(9) Uani 1 1 d .
C23 C 0.0570(3) 0.1912(3) -0.0104(3) 0.0512(11) Uani 1 1 d .
C9 C 0.2440(3) 0.7729(3) 0.3949(2) 0.0459(9) Uani 1 1 d .
H9 H 0.2336 0.7780 0.4467 0.055 Uiso 1 1 calc R
C15 C -0.0091(2) 0.7343(3) 0.1789(3) 0.0489(10) Uani 1 1 d .
H15 H -0.0329 0.7904 0.1944 0.059 Uiso 1 1 calc R
C39 C 0.0301(3) 0.1437(3) 0.3654(3) 0.0611(14) Uani 1 1 d .
C31 C 0.1833(2) 0.0163(3) 0.0982(3) 0.0476(10) Uani 1 1 d .
H31 H 0.1847 0.0608 0.1412 0.057 Uiso 1 1 calc R
C25 C 0.1143(3) 0.0798(4) -0.0998(3) 0.0527(11) Uani 1 1 d .
H25 H 0.1211 0.0580 -0.1494 0.063 Uiso 1 1 calc R
C40 C 0.0919(4) 0.0705(4) 0.3527(6) 0.097(3) Uani 1 1 d .
H40 H 0.0787 0.0312 0.3085 0.116 Uiso 1 1 calc R
C28 C 0.0050(3) 0.2757(4) 0.0062(3) 0.0624(14) Uani 1 1 d .
H28 H 0.0172 0.2943 0.0587 0.075 Uiso 1 1 calc R
C41 C 0.1714(4) 0.0991(6) 0.3486(5) 0.0814(19) Uani 1 1 d .
H41A H 0.1812 0.1278 0.2998 0.122 Uiso 1 1 calc R
H41B H 0.2042 0.0446 0.3548 0.122 Uiso 1 1 calc R
H41C H 0.1821 0.1442 0.3883 0.122 Uiso 1 1 calc R
C43 C -0.0877(2) 0.3263(3) 0.2508(3) 0.0506(11) Uani 1 1 d .
H43 H -0.0462 0.3298 0.2127 0.061 Uiso 1 1 calc R
C5 C 0.2224(2) 0.3669(2) 0.3659(2) 0.0367(8) Uani 1 1 d .
H5 H 0.2623 0.3252 0.3784 0.044 Uiso 1 1 calc R
C16 C -0.0452(2) 0.6768(4) 0.1266(3) 0.0494(10) Uani 1 1 d .
H16 H -0.0926 0.6949 0.1058 0.059 Uiso 1 1 calc R
C38 C -0.0081(6) 0.1588(7) 0.4373(4) 0.100(3) Uani 1 1 d .
H38 H 0.0068 0.1224 0.4790 0.120 Uiso 1 1 calc R
C24 C 0.0674(3) 0.1580(4) -0.0863(3) 0.0591(12) Uani 1 1 d .
H24 H 0.0429 0.1886 -0.1267 0.071 Uiso 1 1 calc R
C44 C -0.1561(3) 0.2752(4) 0.2130(4) 0.0609(12) Uani 1 1 d .
H44A H -0.1970 0.2668 0.2496 0.091 Uiso 1 1 calc R
H44B H -0.1394 0.2143 0.1948 0.091 Uiso 1 1 calc R
H44C H -0.1748 0.3124 0.1710 0.091 Uiso 1 1 calc R
C36 C -0.0889(3) 0.2751(5) 0.3904(4) 0.0753(18) Uani 1 1 d .
H36 H -0.1284 0.3190 0.3983 0.090 Uiso 1 1 calc R
C32 C 0.1386(4) -0.0710(4) 0.1244(6) 0.087(2) Uani 1 1 d .
H32A H 0.0857 -0.0538 0.1346 0.130 Uiso 1 1 calc R
H32B H 0.1619 -0.0958 0.1699 0.130 Uiso 1 1 calc R
H32C H 0.1401 -0.1184 0.0851 0.130 Uiso 1 1 calc R
C33 C 0.2667(3) -0.0108(6) 0.0803(4) 0.0725(17) Uani 1 1 d .
H33A H 0.2675 -0.0697 0.0528 0.109 Uiso 1 1 calc R
H33B H 0.2953 -0.0177 0.1270 0.109 Uiso 1 1 calc R
H33C H 0.2901 0.0380 0.0497 0.109 Uiso 1 1 calc R
C45 C -0.1093(5) 0.4274(5) 0.2710(8) 0.105(3) Uani 1 1 d .
H45A H -0.1267 0.4599 0.2260 0.158 Uiso 1 1 calc R
H45B H -0.0648 0.4594 0.2916 0.158 Uiso 1 1 calc R
H45C H -0.1502 0.4269 0.3082 0.158 Uiso 1 1 calc R
C30 C -0.0781(4) 0.2427(7) 0.0082(6) 0.101(3) Uani 1 1 d .
H30A H -0.0990 0.2433 -0.0425 0.152 Uiso 1 1 calc R
H30B H -0.1079 0.2844 0.0401 0.152 Uiso 1 1 calc R
H30C H -0.0803 0.1794 0.0283 0.152 Uiso 1 1 calc R
C29 C 0.0229(5) 0.3647(5) -0.0431(5) 0.091(2) Uani 1 1 d .
H29A H 0.0764 0.3820 -0.0369 0.137 Uiso 1 1 calc R
H29B H -0.0096 0.4164 -0.0270 0.137 Uiso 1 1 calc R
H29C H 0.0128 0.3507 -0.0957 0.137 Uiso 1 1 calc R
C37 C -0.0657(6) 0.2248(10) 0.4467(4) 0.116(4) Uani 1 1 d .
H37 H -0.0881 0.2332 0.4945 0.139 Uiso 1 1 calc R
C42 C 0.0876(7) 0.0068(10) 0.4309(8) 0.129(4) Uani 1 1 d .
H42A H 0.0352 0.0055 0.4492 0.193 Uiso 1 1 calc R
H42B H 0.1207 0.0344 0.4690 0.193 Uiso 1 1 calc R
H42C H 0.1045 -0.0568 0.4202 0.193 Uiso 1 1 calc R

loop_
_atom_site_aniso_label
_atom_site_aniso_U_11
_atom_site_aniso_U_22
_atom_site_aniso_U_33
_atom_site_aniso_U_23
_atom_site_aniso_U_13
_atom_site_aniso_U_12
Fe1 0.0245(2) 0.0220(2) 0.0302(2) -0.00470(17) 0.00531(17) -0.00193(14)
P1 0.0184(3) 0.0184(3) 0.0249(3) -0.0041(3) 0.0004(2) 0.0009(2)
Cl1 0.0253(4) 0.0340(4) 0.0701(6) -0.0030(4) -0.0015(4) 0.0069(3)
Cl2 0.0685(6) 0.0385(5) 0.0446(5) -0.0199(4) 0.0219(5) -0.0251(4)
Cl3 0.0700(6) 0.0343(4) 0.0352(4) 0.0076(3) -0.0013(4) -0.0063(4)
C7 0.0218(12) 0.0237(13) 0.0300(14) -0.0077(11) 0.0016(10) 0.0013(10)
C1 0.0246(13) 0.0203(12) 0.0253(12) -0.0029(10) -0.0001(10) -0.0005(10)
C13 0.0213(12) 0.0282(14) 0.0321(14) 0.0036(11) 0.0007(11) 0.0029(11)
N2 0.0182(11) 0.0217(11) 0.0524(17) -0.0033(11) 0.0056(11) -0.0025(9)
N1 0.0289(13) 0.0254(12) 0.065(2) -0.0153(13) 0.0119(14) -0.0068(10)
C6 0.0255(13) 0.0241(13) 0.0395(17) -0.0043(13) -0.0088(12) -0.0009(11)
C34 0.0281(14) 0.0290(14) 0.0417(17) 0.0049(12) 0.0017(12) -0.0108(12)
C22 0.0357(17) 0.0347(17) 0.060(2) -0.0166(17) 0.0110(16) -0.0044(14)
C12 0.060(2) 0.0305(17) 0.0345(17) -0.0027(14) 0.0005(15) -0.0178(16)
C11 0.074(3) 0.0333(19) 0.051(2) -0.0062(17) 0.001(2) -0.024(2)
C2 0.0265(14) 0.0310(15) 0.0342(15) -0.0027(12) 0.0058(12) 0.0006(12)
C4 0.056(2) 0.0264(14) 0.0346(16) 0.0019(12) -0.0058(15) -0.0049(15)
C8 0.049(2) 0.0376(19) 0.0307(17) -0.0132(14) 0.0049(14) -0.0116(15)
C19 0.0220(13) 0.0233(14) 0.066(2) -0.0083(15) 0.0099(15) -0.0031(11)
C18 0.0288(16) 0.053(2) 0.0365(17) -0.0161(15) -0.0074(13) 0.0072(14)
C14 0.0271(15) 0.0275(14) 0.060(2) -0.0039(15) 0.0013(15) 0.0040(12)
C21 0.0324(16) 0.0297(15) 0.054(2) -0.0087(15) 0.0085(15) -0.0155(13)
C3 0.0440(19) 0.0330(16) 0.0345(17) -0.0008(13) 0.0086(14) -0.0039(14)
C20 0.0329(16) 0.0285(15) 0.057(2) -0.0103(15) 0.0156(15) -0.0103(13)
C17 0.0288(16) 0.084(3) 0.044(2) -0.009(2) -0.0126(16) 0.0041(17)
C10 0.048(2) 0.0293(17) 0.049(2) -0.0137(15) -0.0101(16) 0.0000(14)
C27 0.0335(17) 0.0332(17) 0.063(2) -0.0173(16) 0.0154(16) -0.0045(14)
C26 0.044(2) 0.042(2) 0.072(3) -0.024(2) 0.021(2) -0.0009(17)
C35 0.0314(16) 0.0411(19) 0.055(2) -0.0052(16) 0.0142(15) -0.0086(14)
C23 0.0378(19) 0.047(2) 0.069(3) -0.020(2) 0.0056(19) 0.0003(17)
C9 0.055(2) 0.043(2) 0.0396(19) -0.0173(16) -0.0003(17) -0.0040(18)
C15 0.0314(17) 0.0414(19) 0.074(3) 0.0082(19) -0.0013(19) 0.0121(15)
C39 0.051(2) 0.048(2) 0.085(3) 0.033(2) -0.030(2) -0.027(2)
C31 0.0384(18) 0.0361(18) 0.068(3) -0.0175(18) 0.0144(18) -0.0017(14)
C25 0.041(2) 0.059(3) 0.058(3) -0.023(2) 0.0107(19) 0.0011(19)
C40 0.069(4) 0.039(2) 0.182(9) 0.012(3) -0.078(5) -0.001(2)
C28 0.057(3) 0.070(3) 0.060(3) -0.017(2) -0.009(2) 0.028(2)
C41 0.068(4) 0.079(4) 0.097(5) -0.022(4) 0.013(3) -0.013(3)
C43 0.0303(17) 0.0362(19) 0.085(3) 0.012(2) 0.0083(18) 0.0089(15)
C5 0.0423(19) 0.0233(15) 0.044(2) -0.0003(14) -0.0182(14) 0.0003(13)
C16 0.0245(15) 0.071(3) 0.053(2) 0.015(2) -0.0046(14) 0.0143(16)
C38 0.115(6) 0.122(6) 0.063(3) 0.059(4) -0.035(4) -0.085(6)
C24 0.053(3) 0.057(3) 0.066(3) -0.007(2) 0.013(2) 0.006(2)
C44 0.057(3) 0.053(2) 0.073(3) 0.006(2) -0.002(2) 0.006(2)
C36 0.056(3) 0.101(4) 0.069(3) -0.017(3) 0.034(3) -0.031(3)
C32 0.063(3) 0.041(2) 0.156(7) 0.014(4) -0.012(4) -0.011(2)
C33 0.047(2) 0.096(4) 0.075(3) -0.030(3) 0.003(2) 0.010(3)
C45 0.071(4) 0.051(3) 0.194(10) -0.023(4) -0.050(5) 0.023(3)
C30 0.048(3) 0.133(7) 0.123(6) -0.022(5) -0.006(3) 0.042(4)
C29 0.110(5) 0.069(4) 0.094(5) 0.014(3) 0.005(4) 0.048(4)
C37 0.096(5) 0.200(11) 0.052(3) 0.029(5) 0.014(4) -0.079(7)
C42 0.107(7) 0.136(9) 0.143(9) 0.050(8) 0.001(6) 0.042(7)

loop_
_atom_type_symbol
_atom_type_description
_atom_type_scat_dispersion_real
_atom_type_scat_dispersion_imag
_atom_type_scat_source
C C 0.0033 0.0016 'International Tables Vol C Tables 4.2.6.8 and 6.1.1.4'
N N 0.0061 0.0033 'International Tables Vol C Tables 4.2.6.8 and 6.1.1.4'
O O 0.0106 0.0060 'International Tables Vol C Tables 4.2.6.8 and 6.1.1.4'
P P 0.1023 0.0942 'International Tables Vol C Tables 4.2.6.8 and 6.1.1.4'
Cl Cl 0.1484 0.1585 'International Tables Vol C Tables 4.2.6.8 and 6.1.1.4'
Fe Fe 0.3463 0.8444 'International Tables Vol C Tables 4.2.6.8 and 6.1.1.4'
H H 0.0000 0.0000 'International Tables Vol C Tables 4.2.6.8 and 6.1.1.4'

loop_
_geom_angle_atom_site_label_1
_geom_angle_atom_site_label_2
_geom_angle_atom_site_label_3
_geom_angle
Cl2 Fe1 Cl3 114.97(5)
Cl2 Fe1 Cl1 111.01(5)
Cl3 Fe1 Cl1 119.50(4)
Cl2 Fe1 P1 107.04(3)
Cl3 Fe1 P1 99.59(4)
Cl1 Fe1 P1 102.33(4)
C13 P1 C7 105.36(14)
C13 P1 C1 104.40(14)
C7 P1 C1 103.21(14)
C13 P1 Fe1 111.40(11)
C7 P1 Fe1 112.45(10)
C1 P1 Fe1 118.80(9)
C8 C7 C12 118.9(3)
C8 C7 P1 123.3(3)
C12 C7 P1 117.8(3)
C6 C1 C2 118.6(3)
C6 C1 P1 119.0(2)
C2 C1 P1 122.2(2)
C14 C13 C18 119.2(3)
C14 C13 P1 123.8(3)
C18 C13 P1 117.0(2)
C19 N2 C21 109.2(3)
C19 N2 C34 128.7(3)
C21 N2 C34 122.1(3)
C19 N1 C20 109.3(3)
C19 N1 C22 126.7(3)
C20 N1 C22 123.9(3)
C5 C6 C1 120.4(3)
C35 C34 C39 122.7(4)
C35 C34 N2 117.9(3)
C39 C34 N2 119.1(4)
C23 C22 C27 124.1(4)
C23 C22 N1 117.1(3)
C27 C22 N1 118.7(4)
C7 C12 C11 120.0(4)
C10 C11 C12 120.7(4)
C3 C2 C1 120.4(3)
C5 C4 C3 119.3(3)
C7 C8 C9 119.8(4)
N2 C19 N1 107.5(3)
C17 C18 C13 120.2(4)
C13 C14 C15 120.4(4)
C20 C21 N2 107.1(3)
C2 C3 C4 120.7(3)
C21 C20 N1 106.9(3)
C18 C17 C16 119.6(4)
C9 C10 C11 118.9(4)
C22 C27 C26 116.4(5)
C22 C27 C31 121.7(4)
C26 C27 C31 121.9(4)
C25 C26 C27 121.9(4)
C34 C35 C36 117.7(5)
C34 C35 C43 121.3(4)
C36 C35 C43 120.9(5)
C22 C23 C24 117.2(4)
C22 C23 C28 122.0(4)
C24 C23 C28 120.8(5)
C10 C9 C8 121.6(4)
C16 C15 C14 120.5(4)
C34 C39 C38 113.8(6)
C34 C39 C40 122.3(6)
C38 C39 C40 123.9(6)
C27 C31 C33 113.9(4)
C27 C31 C32 111.1(4)
C33 C31 C32 109.8(5)
C26 C25 C24 120.8(5)
C41 C40 C39 119.7(5)
C41 C40 C42 103.9(7)
C39 C40 C42 102.7(8)
C30 C28 C23 108.9(6)
C30 C28 C29 116.8(6)
C23 C28 C29 114.2(5)
C45 C43 C35 115.1(6)
C45 C43 C44 110.8(4)
C35 C43 C44 109.7(4)
C4 C5 C6 120.5(3)
C15 C16 C17 120.1(3)
C37 C38 C39 122.6(5)
C25 C24 C23 119.6(5)
C37 C36 C35 122.6(8)
C36 C37 C38 120.6(7)

loop_
_geom_bond_atom_site_label_1
_geom_bond_atom_site_label_2
_geom_bond_distance
Fe1 Cl2 2.2692(9)
Fe1 Cl3 2.2698(10)
Fe1 Cl1 2.3020(10)
Fe1 P1 2.4604(8)
P1 C13 1.816(3)
P1 C7 1.818(3)
P1 C1 1.820(3)
C7 C8 1.384(5)
C7 C12 1.392(5)
C1 C6 1.393(4)
C1 C2 1.407(4)
C13 C14 1.385(4)
C13 C18 1.402(5)
N2 C19 1.321(5)
N2 C21 1.385(4)
N2 C34 1.441(5)
N1 C19 1.324(5)
N1 C20 1.384(4)
N1 C22 1.451(5)
C6 C5 1.393(5)
C34 C35 1.386(6)
C34 C39 1.401(6)
C22 C23 1.354(7)
C22 C27 1.388(5)
C12 C11 1.396(5)
C11 C10 1.374(7)
C2 C3 1.381(5)
C4 C5 1.387(6)
C4 C3 1.388(6)
C8 C9 1.392(5)
C18 C17 1.391(5)
C14 C15 1.388(5)
C21 C20 1.324(6)
C17 C16 1.394(7)
C10 C9 1.366(7)
C27 C26 1.400(6)
C27 C31 1.510(7)
C26 C25 1.337(8)
C35 C36 1.405(7)
C35 C43 1.527(7)
C23 C24 1.422(7)
C23 C28 1.518(6)
C15 C16 1.373(7)
C39 C38 1.439(12)
C39 C40 1.499(9)
C31 C33 1.521(7)
C31 C32 1.521(7)
C25 C24 1.386(7)
C40 C41 1.429(10)
C40 C42 1.641(15)
C28 C30 1.506(10)
C28 C29 1.553(10)
C43 C45 1.514(8)
C43 C44 1.531(7)
C38 C37 1.369(16)
C36 C37 1.280(14)
